data_4335771
loop_
_publ_author_name
'Motoki Toganoh'
'Hideaki Matsuo'
'Ayumi Sato'
'Yuya Hirashima'
'Hiroyuki Furuta'

_publ_section_title
;
 Synthesis and Isomerization of N-Fused Tetraphenylporphyrin Ruthenium(II)
 Complexes
;
_journal_name_full 'Inorganic Chemistry'
_journal_page_first 9613
_journal_page_last 9619
_journal_paper_doi 10.1021/ic401314a
_journal_volume 52
_journal_year 2013
_chemical_formula_moiety 'C46 H27 Cl N4 O2 Ru, C H2 Cl2'
_chemical_formula_sum 'C47 H29 Cl3 N4 O2 Ru'
_chemical_formula_weight 889.16
_chemical_name_systematic
; 
 ? 
;
_space_group_IT_number 2
_symmetry_cell_setting triclinic
_symmetry_space_group_name_Hall '-P 1'
_symmetry_space_group_name_H-M 'P -1'
_atom_sites_solution_hydrogens geom
_atom_sites_solution_primary direct
_atom_sites_solution_secondary difmap
_audit_creation_method SHELXL-97
_cell_angle_alpha 103.6270(10)
_cell_angle_beta 94.340(2)
_cell_angle_gamma 103.108(2)
_cell_formula_units_Z 2
_cell_length_a 9.7741(7)
_cell_length_b 12.5610(9)
_cell_length_c 16.6774(13)
_cell_measurement_reflns_used 5216
_cell_measurement_temperature 173(2)
_cell_measurement_theta_max 26.00
_cell_measurement_theta_min 1.72
_cell_volume 1919.9(2)
_computing_structure_refinement 'SHELXL-97 (Sheldrick, 1997)'
_computing_structure_solution 'SHELXS-97 (Sheldrick, 1990)'
_diffrn_ambient_temperature 173(2)
_diffrn_measured_fraction_theta_full 0.993
_diffrn_measured_fraction_theta_max 0.993
_diffrn_radiation_monochromator graphite
_diffrn_radiation_source 'fine-focus sealed tube'
_diffrn_radiation_type MoKa
_diffrn_radiation_wavelength 0.71069
_diffrn_reflns_av_R_equivalents 0.0327
_diffrn_reflns_av_sigmaI/netI 0.0855
_diffrn_reflns_limit_h_max 7
_diffrn_reflns_limit_h_min -12
_diffrn_reflns_limit_k_max 15
_diffrn_reflns_limit_k_min -15
_diffrn_reflns_limit_l_max 19
_diffrn_reflns_limit_l_min -20
_diffrn_reflns_number 11520
_diffrn_reflns_theta_full 26.00
_diffrn_reflns_theta_max 26.00
_diffrn_reflns_theta_min 1.72
_exptl_absorpt_coefficient_mu 0.664
_exptl_absorpt_correction_T_max 0.9739
_exptl_absorpt_correction_T_min 0.8898
_exptl_absorpt_correction_type empirical
_exptl_absorpt_process_details 'SADABS, Sheldrick 1996'
_exptl_crystal_colour 'dark red'
_exptl_crystal_density_diffrn 1.538
_exptl_crystal_description platelet
_exptl_crystal_F_000 900
_exptl_crystal_size_max 0.18
_exptl_crystal_size_mid 0.11
_exptl_crystal_size_min 0.04
_refine_diff_density_max 1.611
_refine_diff_density_min -0.683
_refine_diff_density_rms 0.096
_refine_ls_extinction_method none
_refine_ls_goodness_of_fit_ref 0.941
_refine_ls_hydrogen_treatment constr
_refine_ls_matrix_type full
_refine_ls_number_parameters 514
_refine_ls_number_reflns 7497
_refine_ls_number_restraints 0
_refine_ls_restrained_S_all 0.941
_refine_ls_R_factor_all 0.0774
_refine_ls_R_factor_gt 0.0513
_refine_ls_shift/su_max 0.001
_refine_ls_shift/su_mean 0.000
_refine_ls_structure_factor_coef Fsqd
_refine_ls_weighting_details 'calc w=1/[?^2^(Fo^2^)+(0.0632P)^2^+0.0000P] where P=(Fo^2^+2Fc^2^)/3'
_refine_ls_weighting_scheme calc
_refine_ls_wR_factor_gt 0.1161
_refine_ls_wR_factor_ref 0.1248
_reflns_number_gt 5216
_reflns_number_total 7497
_reflns_threshold_expression >2sigma(I)
_cod_data_source_file ic401314a_si_003.cif
_cod_data_source_block Ru(NFTPP)(CO)2Cl-b
_cod_database_code 4335771

loop_
_symmetry_equiv_pos_as_xyz
'x, y, z'
'-x, -y, -z'

loop_
_atom_site_label
_atom_site_type_symbol
_atom_site_fract_x
_atom_site_fract_y
_atom_site_fract_z
_atom_site_U_iso_or_equiv
_atom_site_adp_type
_atom_site_occupancy
_atom_site_symmetry_multiplicity
_atom_site_calc_flag
_atom_site_refinement_flags
C1 C 0.2266(4) 0.6491(3) 0.0844(3) 0.0268(9) Uani 1 1 d .
C2 C 0.2001(5) 0.5601(3) 0.0084(3) 0.0316(10) Uani 1 1 d .
C3 C 0.2815(5) 0.4895(3) 0.0247(3) 0.0335(10) Uani 1 1 d .
H1 H 0.2905 0.4229 -0.0133 0.040 Uiso 1 1 calc R
C4 C 0.3491(5) 0.5334(3) 0.1075(3) 0.0325(10) Uani 1 1 d .
C5 C 0.4199(5) 0.4867(3) 0.1598(3) 0.0306(10) Uani 1 1 d .
C6 C 0.4503(5) 0.5379(3) 0.2478(3) 0.0308(10) Uani 1 1 d .
C7 C 0.4608(5) 0.4821(4) 0.3131(3) 0.0345(10) Uani 1 1 d .
H2 H 0.4722 0.4076 0.3069 0.041 Uiso 1 1 calc R
C8 C 0.4513(5) 0.5559(3) 0.3854(3) 0.0358(11) Uani 1 1 d .
H3 H 0.4560 0.5431 0.4394 0.043 Uiso 1 1 calc R
C9 C 0.4327(5) 0.6566(3) 0.3648(3) 0.0318(10) Uani 1 1 d .
C10 C 0.3810(5) 0.7454(3) 0.4115(3) 0.0312(10) Uani 1 1 d .
C11 C 0.3115(5) 0.8119(3) 0.3752(3) 0.0328(10) Uani 1 1 d .
C12 C 0.2237(5) 0.8796(4) 0.4154(3) 0.0365(11) Uani 1 1 d .
H4 H 0.2135 0.8962 0.4729 0.044 Uiso 1 1 calc R
C13 C 0.1584(5) 0.9152(4) 0.3565(3) 0.0381(11) Uani 1 1 d .
H5 H 0.0938 0.9617 0.3652 0.046 Uiso 1 1 calc R
C14 C 0.2038(5) 0.8704(3) 0.2776(3) 0.0312(10) Uani 1 1 d .
C15 C 0.1514(5) 0.8911(3) 0.2020(3) 0.0311(10) Uani 1 1 d .
C16 C 0.1309(5) 0.8329(3) 0.1180(3) 0.0331(10) Uani 1 1 d .
C17 C 0.0578(5) 0.8659(4) 0.0531(3) 0.0389(11) Uani 1 1 d .
H6 H 0.0304 0.9351 0.0606 0.047 Uiso 1 1 calc R
C18 C 0.0331(5) 0.7842(4) -0.0206(3) 0.0395(11) Uani 1 1 d .
H7 H -0.0136 0.7877 -0.0717 0.047 Uiso 1 1 calc R
C19 C 0.0880(5) 0.6947(4) -0.0086(3) 0.0328(10) Uani 1 1 d .
C20 C 0.1090(4) 0.5885(3) -0.0502(3) 0.0301(10) Uani 1 1 d .
N1 N 0.3168(4) 0.6413(3) 0.1410(2) 0.0312(8) Uani 1 1 d .
N2 N 0.4410(4) 0.6443(3) 0.2830(2) 0.0299(8) Uani 1 1 d .
N3 N 0.2976(4) 0.8106(3) 0.2913(2) 0.0296(8) Uani 1 1 d .
N4 N 0.1546(4) 0.7290(3) 0.0750(2) 0.0316(8) Uani 1 1 d .
C21 C 0.4555(5) 0.3769(3) 0.1291(3) 0.0323(10) Uani 1 1 d .
C22 C 0.3605(6) 0.2842(4) 0.0741(3) 0.0472(13) Uani 1 1 d .
H8 H 0.2677 0.2888 0.0564 0.057 Uiso 1 1 calc R
C23 C 0.4022(7) 0.1849(4) 0.0451(3) 0.0585(16) Uani 1 1 d .
H9 H 0.3373 0.1214 0.0079 0.070 Uiso 1 1 calc R
C24 C 0.5345(7) 0.1776(4) 0.0694(4) 0.0576(16) Uani 1 1 d .
H10 H 0.5619 0.1097 0.0477 0.069 Uiso 1 1 calc R
C25 C 0.6293(6) 0.2665(4) 0.1247(3) 0.0514(14) Uani 1 1 d .
H11 H 0.7211 0.2602 0.1427 0.062 Uiso 1 1 calc R
C26 C 0.5888(5) 0.3658(4) 0.1540(3) 0.0384(11) Uani 1 1 d .
H12 H 0.6543 0.4280 0.1922 0.046 Uiso 1 1 calc R
C27 C 0.3894(5) 0.7615(3) 0.5034(3) 0.0330(10) Uani 1 1 d .
C28 C 0.3041(6) 0.6868(4) 0.5383(3) 0.0463(13) Uani 1 1 d .
H13 H 0.2364 0.6227 0.5034 0.056 Uiso 1 1 calc R
C29 C 0.3163(6) 0.7044(5) 0.6248(3) 0.0552(14) Uani 1 1 d .
H14 H 0.2564 0.6528 0.6484 0.066 Uiso 1 1 calc R
C30 C 0.4140(6) 0.7954(4) 0.6752(3) 0.0499(14) Uani 1 1 d .
H15 H 0.4239 0.8063 0.7339 0.060 Uiso 1 1 calc R
C31 C 0.4977(6) 0.8711(4) 0.6412(3) 0.0546(14) Uani 1 1 d .
H16 H 0.5636 0.9359 0.6765 0.066 Uiso 1 1 calc R
C32 C 0.4871(6) 0.8538(4) 0.5557(3) 0.0441(12) Uani 1 1 d .
H17 H 0.5475 0.9059 0.5326 0.053 Uiso 1 1 calc R
C33 C 0.0902(5) 0.9937(3) 0.2164(3) 0.0323(10) Uani 1 1 d .
C34 C 0.1787(5) 1.1001(4) 0.2243(3) 0.0393(11) Uani 1 1 d .
H18 H 0.2763 1.1078 0.2191 0.047 Uiso 1 1 calc R
C35 C 0.1255(6) 1.1950(4) 0.2397(3) 0.0483(13) Uani 1 1 d .
H19 H 0.1866 1.2675 0.2447 0.058 Uiso 1 1 calc R
C36 C -0.0167(6) 1.1845(4) 0.2478(3) 0.0501(14) Uani 1 1 d .
H20 H -0.0528 1.2498 0.2603 0.060 Uiso 1 1 calc R
C37 C -0.1033(6) 1.0807(5) 0.2378(4) 0.0551(15) Uani 1 1 d .
H21 H -0.2012 1.0732 0.2419 0.066 Uiso 1 1 calc R
C38 C -0.0511(5) 0.9840(4) 0.2214(3) 0.0460(13) Uani 1 1 d .
H22 H -0.1138 0.9114 0.2138 0.055 Uiso 1 1 calc R
C39 C 0.0543(5) 0.5260(3) -0.1363(3) 0.0341(10) Uani 1 1 d .
C40 C -0.0410(5) 0.5565(4) -0.1858(3) 0.0404(11) Uani 1 1 d .
H23 H -0.0795 0.6181 -0.1627 0.049 Uiso 1 1 calc R
C41 C -0.0817(5) 0.4980(4) -0.2695(3) 0.0445(12) Uani 1 1 d .
H24 H -0.1474 0.5203 -0.3029 0.053 Uiso 1 1 calc R
C42 C -0.0276(5) 0.4084(4) -0.3038(3) 0.0467(13) Uani 1 1 d .
H25 H -0.0528 0.3704 -0.3613 0.056 Uiso 1 1 calc R
C43 C 0.0631(6) 0.3746(4) -0.2544(3) 0.0493(13) Uani 1 1 d .
H26 H 0.0976 0.3107 -0.2775 0.059 Uiso 1 1 calc R
C44 C 0.1052(5) 0.4312(4) -0.1720(3) 0.0417(12) Uani 1 1 d .
H27 H 0.1687 0.4065 -0.1388 0.050 Uiso 1 1 calc R
C45 C 0.5998(5) 0.8780(4) 0.3092(3) 0.0380(11) Uani 1 1 d .
O1 O 0.6869(4) 0.9370(3) 0.3591(2) 0.0564(10) Uani 1 1 d .
C46 C 0.4690(5) 0.8901(4) 0.1682(3) 0.0346(11) Uani 1 1 d .
O2 O 0.4812(4) 0.9570(3) 0.1353(2) 0.0526(9) Uani 1 1 d .
Cl1 Cl 0.65099(13) 0.72495(9) 0.15586(8) 0.0431(3) Uani 1 1 d .
Ru1 Ru 0.45816(4) 0.77457(3) 0.22609(2) 0.02717(12) Uani 1 1 d .
C47 C 0.8015(13) 0.7301(12) 0.5304(8) 0.193(6) Uani 1 1 d .
H28 H 0.7000 0.6944 0.5094 0.232 Uiso 1 1 calc R
H29 H 0.8070 0.7748 0.5886 0.232 Uiso 1 1 calc R
Cl2 Cl 0.8612(4) 0.8180(2) 0.47501(19) 0.1603(13) Uani 1 1 d .
Cl3 Cl 0.8856(4) 0.6240(2) 0.53203(19) 0.1573(12) Uani 1 1 d .

loop_
_atom_site_aniso_label
_atom_site_aniso_U_11
_atom_site_aniso_U_22
_atom_site_aniso_U_33
_atom_site_aniso_U_23
_atom_site_aniso_U_13
_atom_site_aniso_U_12
C1 0.032(3) 0.025(2) 0.023(2) 0.0074(17) 0.0004(18) 0.0079(18)
C2 0.037(3) 0.027(2) 0.028(3) 0.0047(18) 0.004(2) 0.0063(19)
C3 0.045(3) 0.021(2) 0.033(3) 0.0054(18) 0.004(2) 0.007(2)
C4 0.041(3) 0.025(2) 0.031(3) 0.0050(18) 0.004(2) 0.010(2)
C5 0.036(3) 0.022(2) 0.033(3) 0.0050(18) 0.002(2) 0.0086(19)
C6 0.035(3) 0.027(2) 0.032(3) 0.0086(18) 0.000(2) 0.0102(19)
C7 0.043(3) 0.031(2) 0.031(3) 0.0098(19) -0.002(2) 0.013(2)
C8 0.047(3) 0.034(2) 0.028(3) 0.012(2) -0.004(2) 0.012(2)
C9 0.037(3) 0.028(2) 0.029(3) 0.0074(18) -0.0036(19) 0.0065(19)
C10 0.039(3) 0.026(2) 0.025(2) 0.0054(18) -0.0008(19) 0.0041(19)
C11 0.040(3) 0.029(2) 0.028(3) 0.0055(18) 0.005(2) 0.008(2)
C12 0.051(3) 0.038(2) 0.024(3) 0.008(2) 0.008(2) 0.016(2)
C13 0.050(3) 0.036(2) 0.032(3) 0.006(2) 0.009(2) 0.020(2)
C14 0.037(3) 0.026(2) 0.032(3) 0.0065(18) 0.004(2) 0.0092(19)
C15 0.034(3) 0.029(2) 0.030(3) 0.0072(18) 0.0034(19) 0.0074(19)
C16 0.040(3) 0.026(2) 0.033(3) 0.0058(19) 0.007(2) 0.011(2)
C17 0.048(3) 0.035(2) 0.036(3) 0.010(2) -0.001(2) 0.017(2)
C18 0.051(3) 0.035(2) 0.034(3) 0.007(2) -0.004(2) 0.017(2)
C19 0.036(3) 0.034(2) 0.026(2) 0.0044(19) -0.0016(19) 0.010(2)
C20 0.032(3) 0.028(2) 0.028(2) 0.0055(18) -0.0005(19) 0.0078(19)
N1 0.041(2) 0.0268(18) 0.026(2) 0.0046(15) 0.0012(17) 0.0127(16)
N2 0.041(2) 0.0241(17) 0.024(2) 0.0056(15) 0.0011(16) 0.0096(16)
N3 0.042(2) 0.0258(17) 0.021(2) 0.0044(15) 0.0036(16) 0.0113(16)
N4 0.041(2) 0.0278(18) 0.026(2) 0.0059(15) 0.0017(16) 0.0115(17)
C21 0.046(3) 0.027(2) 0.027(2) 0.0111(18) 0.008(2) 0.009(2)
C22 0.059(4) 0.036(3) 0.045(3) 0.010(2) 0.004(3) 0.011(2)
C23 0.092(5) 0.035(3) 0.043(3) 0.004(2) 0.013(3) 0.012(3)
C24 0.102(5) 0.037(3) 0.054(4) 0.023(3) 0.032(3) 0.039(3)
C25 0.071(4) 0.055(3) 0.054(4) 0.035(3) 0.030(3) 0.039(3)
C26 0.048(3) 0.034(2) 0.043(3) 0.021(2) 0.015(2) 0.017(2)
C27 0.045(3) 0.033(2) 0.025(2) 0.0101(19) 0.002(2) 0.015(2)
C28 0.054(3) 0.046(3) 0.036(3) 0.012(2) 0.003(2) 0.007(2)
C29 0.070(4) 0.063(3) 0.045(3) 0.030(3) 0.018(3) 0.021(3)
C30 0.081(4) 0.052(3) 0.025(3) 0.008(2) 0.004(3) 0.038(3)
C31 0.083(4) 0.042(3) 0.032(3) 0.000(2) -0.008(3) 0.017(3)
C32 0.064(4) 0.032(2) 0.032(3) 0.007(2) -0.001(2) 0.007(2)
C33 0.046(3) 0.028(2) 0.026(2) 0.0070(18) 0.004(2) 0.017(2)
C34 0.037(3) 0.034(2) 0.045(3) 0.011(2) -0.001(2) 0.009(2)
C35 0.060(4) 0.026(2) 0.054(4) 0.008(2) -0.007(3) 0.010(2)
C36 0.060(4) 0.039(3) 0.058(4) 0.012(2) 0.008(3) 0.026(3)
C37 0.046(3) 0.059(3) 0.072(4) 0.024(3) 0.017(3) 0.027(3)
C38 0.042(3) 0.034(3) 0.066(4) 0.018(2) 0.014(3) 0.010(2)
C39 0.040(3) 0.031(2) 0.029(3) 0.0073(19) 0.001(2) 0.005(2)
C40 0.048(3) 0.032(2) 0.041(3) 0.009(2) 0.000(2) 0.012(2)
C41 0.053(3) 0.040(3) 0.036(3) 0.010(2) -0.012(2) 0.007(2)
C42 0.058(3) 0.042(3) 0.031(3) 0.001(2) -0.010(2) 0.007(2)
C43 0.058(4) 0.038(3) 0.042(3) -0.005(2) -0.005(3) 0.013(2)
C44 0.048(3) 0.037(2) 0.038(3) 0.003(2) -0.003(2) 0.015(2)
C45 0.042(3) 0.035(2) 0.036(3) 0.009(2) 0.009(2) 0.007(2)
O1 0.055(3) 0.051(2) 0.049(2) 0.0039(18) -0.0105(19) 0.0006(19)
C46 0.037(3) 0.042(3) 0.025(3) 0.002(2) 0.005(2) 0.017(2)
O2 0.072(3) 0.0379(19) 0.052(2) 0.0174(18) 0.0157(19) 0.0139(18)
Cl1 0.0450(8) 0.0378(6) 0.0459(8) 0.0053(5) 0.0097(6) 0.0140(5)
Ru1 0.0368(2) 0.02034(17) 0.0233(2) 0.00374(13) 0.00043(14) 0.00835(14)
C47 0.181(12) 0.313(17) 0.152(11) 0.111(12) 0.051(10) 0.134(13)
Cl2 0.245(4) 0.146(2) 0.146(3) 0.077(2) 0.096(3) 0.097(2)
Cl3 0.238(4) 0.0908(16) 0.140(2) 0.0360(16) 0.028(2) 0.0282(19)

loop_
_atom_type_symbol
_atom_type_description
_atom_type_scat_dispersion_real
_atom_type_scat_dispersion_imag
_atom_type_scat_source
C C 0.0033 0.0016 'International Tables Vol C Tables 4.2.6.8 and 6.1.1.4'
H H 0.0000 0.0000 'International Tables Vol C Tables 4.2.6.8 and 6.1.1.4'
N N 0.0061 0.0033 'International Tables Vol C Tables 4.2.6.8 and 6.1.1.4'
O O 0.0106 0.0060 'International Tables Vol C Tables 4.2.6.8 and 6.1.1.4'
Cl Cl 0.1484 0.1585 'International Tables Vol C Tables 4.2.6.8 and 6.1.1.4'
Ru Ru -1.2594 0.8363 'International Tables Vol C Tables 4.2.6.8 and 6.1.1.4'

loop_
_geom_angle_atom_site_label_1
_geom_angle_atom_site_label_2
_geom_angle_atom_site_label_3
_geom_angle
N1 C1 N4 135.0(4)
N1 C1 C2 114.9(4)
N4 C1 C2 109.8(4)
C3 C2 C20 148.6(4)
C3 C2 C1 104.1(4)
C20 C2 C1 107.2(4)
C2 C3 C4 108.0(4)
C2 C3 H1 126.0
C4 C3 H1 126.0
C5 C4 C3 131.8(4)
C5 C4 N1 119.4(4)
C3 C4 N1 108.2(4)
C4 C5 C6 121.0(4)
C4 C5 C21 121.8(4)
C6 C5 C21 117.0(4)
N2 C6 C5 123.2(4)
N2 C6 C7 107.9(4)
C5 C6 C7 127.4(4)
C8 C7 C6 107.2(4)
C8 C7 H2 126.4
C6 C7 H2 126.4
C7 C8 C9 106.9(4)
C7 C8 H3 126.5
C9 C8 H3 126.5
N2 C9 C10 121.0(4)
N2 C9 C8 108.4(4)
C10 C9 C8 129.0(4)
C11 C10 C9 123.4(4)
C11 C10 C27 118.3(4)
C9 C10 C27 118.1(4)
N3 C11 C10 126.0(4)
N3 C11 C12 107.9(4)
C10 C11 C12 125.5(4)
C13 C12 C11 107.3(4)
C13 C12 H4 126.3
C11 C12 H4 126.3
C12 C13 C14 108.2(4)
C12 C13 H5 125.9
C14 C13 H5 125.9
N3 C14 C15 129.9(4)
N3 C14 C13 108.0(4)
C15 C14 C13 122.1(4)
C16 C15 C14 134.7(4)
C16 C15 C33 112.0(4)
C14 C15 C33 113.0(4)
C15 C16 N4 133.4(4)
C15 C16 C17 123.6(4)
N4 C16 C17 102.6(4)
C18 C17 C16 111.0(4)
C18 C17 H6 124.5
C16 C17 H6 124.5
C17 C18 C19 108.8(4)
C17 C18 H7 125.6
C19 C18 H7 125.6
C18 C19 N4 105.8(4)
C18 C19 C20 143.3(4)
N4 C19 C20 110.7(4)
C19 C20 C2 105.6(4)
C19 C20 C39 126.2(4)
C2 C20 C39 128.1(4)
C1 N1 C4 104.4(3)
C1 N1 Ru1 126.2(3)
C4 N1 Ru1 122.8(3)
C9 N2 C6 109.3(3)
C9 N2 Ru1 123.9(3)
C6 N2 Ru1 126.5(3)
C14 N3 C11 108.6(3)
C14 N3 Ru1 129.9(3)
C11 N3 Ru1 117.3(3)
C1 N4 C16 142.0(4)
C1 N4 C19 106.5(3)
C16 N4 C19 111.5(3)
C26 C21 C22 118.2(4)
C26 C21 C5 119.4(4)
C22 C21 C5 122.3(4)
C23 C22 C21 119.5(5)
C23 C22 H8 120.2
C21 C22 H8 120.2
C24 C23 C22 120.8(5)
C24 C23 H9 119.6
C22 C23 H9 119.6
C23 C24 C25 121.1(5)
C23 C24 H10 119.5
C25 C24 H10 119.5
C24 C25 C26 118.6(5)
C24 C25 H11 120.7
C26 C25 H11 120.7
C25 C26 C21 121.7(5)
C25 C26 H12 119.1
C21 C26 H12 119.1
C28 C27 C32 118.5(4)
C28 C27 C10 122.2(4)
C32 C27 C10 119.3(4)
C27 C28 C29 120.5(5)
C27 C28 H13 119.8
C29 C28 H13 119.8
C30 C29 C28 120.1(5)
C30 C29 H14 119.9
C28 C29 H14 119.9
C29 C30 C31 119.9(5)
C29 C30 H15 120.1
C31 C30 H15 120.1
C30 C31 C32 120.3(5)
C30 C31 H16 119.8
C32 C31 H16 119.8
C27 C32 C31 120.7(5)
C27 C32 H17 119.7
C31 C32 H17 119.7
C38 C33 C34 118.9(4)
C38 C33 C15 121.5(4)
C34 C33 C15 119.6(4)
C35 C34 C33 120.4(5)
C35 C34 H18 119.8
C33 C34 H18 119.8
C34 C35 C36 120.1(4)
C34 C35 H19 119.9
C36 C35 H19 119.9
C37 C36 C35 119.3(5)
C37 C36 H20 120.3
C35 C36 H20 120.3
C36 C37 C38 121.1(5)
C36 C37 H21 119.5
C38 C37 H21 119.5
C33 C38 C37 120.1(4)
C33 C38 H22 119.9
C37 C38 H22 119.9
C40 C39 C44 117.9(4)
C40 C39 C20 123.5(4)
C44 C39 C20 118.5(4)
C39 C40 C41 120.8(4)
C39 C40 H23 119.6
C41 C40 H23 119.6
C42 C41 C40 120.5(5)
C42 C41 H24 119.8
C40 C41 H24 119.8
C43 C42 C41 119.3(5)
C43 C42 H25 120.4
C41 C42 H25 120.4
C42 C43 C44 121.2(5)
C42 C43 H26 119.4
C44 C43 H26 119.4
C43 C44 C39 120.2(5)
C43 C44 H27 119.9
C39 C44 H27 119.9
O1 C45 Ru1 177.6(4)
O2 C46 Ru1 177.0(4)
C45 Ru1 C46 88.09(19)
C45 Ru1 N3 92.77(17)
C46 Ru1 N3 96.52(16)
C45 Ru1 N2 94.71(17)
C46 Ru1 N2 177.10(17)
N3 Ru1 N2 84.10(13)
C45 Ru1 N1 170.56(17)
C46 Ru1 N1 100.19(17)
N3 Ru1 N1 90.83(14)
N2 Ru1 N1 76.96(14)
C45 Ru1 Cl1 86.19(14)
C46 Ru1 Cl1 87.19(13)
N3 Ru1 Cl1 176.11(10)
N2 Ru1 Cl1 92.25(10)
N1 Ru1 Cl1 89.64(10)
Cl2 C47 Cl3 117.2(7)
Cl2 C47 H28 108.0
Cl3 C47 H28 108.0
Cl2 C47 H29 108.0
Cl3 C47 H29 108.0
H28 C47 H29 107.3

loop_
_geom_bond_atom_site_label_1
_geom_bond_atom_site_label_2
_geom_bond_distance
C1 N1 1.280(5)
C1 N4 1.381(5)
C1 C2 1.439(6)
C2 C3 1.375(6)
C2 C20 1.433(6)
C3 C4 1.409(6)
C3 H1 0.9500
C4 C5 1.386(6)
C4 N1 1.453(5)
C5 C6 1.434(6)
C5 C21 1.482(5)
C6 N2 1.354(5)
C6 C7 1.436(6)
C7 C8 1.361(6)
C7 H2 0.9500
C8 C9 1.433(6)
C8 H3 0.9500
C9 N2 1.347(5)
C9 C10 1.418(6)
C10 C11 1.400(6)
C10 C27 1.491(6)
C11 N3 1.392(5)
C11 C12 1.435(6)
C12 C13 1.346(6)
C12 H4 0.9500
C13 C14 1.448(6)
C13 H5 0.9500
C14 N3 1.349(5)
C14 C15 1.427(6)
C15 C16 1.396(6)
C15 C33 1.517(6)
C16 N4 1.411(5)
C16 C17 1.443(6)
C17 C18 1.369(6)
C17 H6 0.9500
C18 C19 1.398(6)
C18 H7 0.9500
C19 N4 1.415(5)
C19 C20 1.419(6)
C20 C39 1.458(6)
N1 Ru1 2.064(3)
N2 Ru1 2.058(3)
N3 Ru1 2.049(3)
C21 C26 1.385(6)
C21 C22 1.392(6)
C22 C23 1.390(7)
C22 H8 0.9500
C23 C24 1.355(8)
C23 H9 0.9500
C24 C25 1.368(8)
C24 H10 0.9500
C25 C26 1.385(6)
C25 H11 0.9500
C26 H12 0.9500
C27 C28 1.375(6)
C27 C32 1.383(6)
C28 C29 1.398(7)
C28 H13 0.9500
C29 C30 1.363(7)
C29 H14 0.9500
C30 C31 1.366(7)
C30 H15 0.9500
C31 C32 1.383(7)
C31 H16 0.9500
C32 H17 0.9500
C33 C38 1.370(6)
C33 C34 1.388(6)
C34 C35 1.383(6)
C34 H18 0.9500
C35 C36 1.386(7)
C35 H19 0.9500
C36 C37 1.349(7)
C36 H20 0.9500
C37 C38 1.399(6)
C37 H21 0.9500
C38 H22 0.9500
C39 C40 1.375(6)
C39 C44 1.414(6)
C40 C41 1.395(6)
C40 H23 0.9500
C41 C42 1.374(7)
C41 H24 0.9500
C42 C43 1.369(7)
C42 H25 0.9500
C43 C44 1.372(6)
C43 H26 0.9500
C44 H27 0.9500
C45 O1 1.133(5)
C45 Ru1 1.889(5)
C46 O2 1.097(5)
C46 Ru1 1.912(5)
Cl1 Ru1 2.4156(12)
C47 Cl2 1.639(12)
C47 Cl3 1.721(11)
C47 H28 0.9900
C47 H29 0.9900

loop_
_geom_torsion_atom_site_label_1
_geom_torsion_atom_site_label_2
_geom_torsion_atom_site_label_3
_geom_torsion_atom_site_label_4
_geom_torsion
N1 C1 C2 C3 2.6(5)
N4 C1 C2 C3 177.5(3)
N1 C1 C2 C20 -174.1(4)
N4 C1 C2 C20 0.8(5)
C20 C2 C3 C4 175.8(7)
C1 C2 C3 C4 1.8(5)
C2 C3 C4 C5 166.1(5)
C2 C3 C4 N1 -5.0(5)
C3 C4 C5 C6 -164.7(5)
N1 C4 C5 C6 5.6(6)
C3 C4 C5 C21 9.5(8)
N1 C4 C5 C21 179.9(4)
C4 C5 C6 N2 -14.5(7)
C21 C5 C6 N2 170.9(4)
C4 C5 C6 C7 149.4(4)
C21 C5 C6 C7 -25.2(6)
N2 C6 C7 C8 2.6(5)
C5 C6 C7 C8 -163.3(4)
C6 C7 C8 C9 0.9(5)
C7 C8 C9 N2 -4.1(5)
C7 C8 C9 C10 161.6(5)
N2 C9 C10 C11 12.3(7)
C8 C9 C10 C11 -151.8(5)
N2 C9 C10 C27 -173.5(4)
C8 C9 C10 C27 22.5(7)
C9 C10 C11 N3 -7.9(7)
C27 C10 C11 N3 177.9(4)
C9 C10 C11 C12 161.6(4)
C27 C10 C11 C12 -12.6(7)
N3 C11 C12 C13 1.0(5)
C10 C11 C12 C13 -170.1(4)
C11 C12 C13 C14 0.1(5)
C12 C13 C14 N3 -1.2(5)
C12 C13 C14 C15 178.8(4)
N3 C14 C15 C16 28.0(8)
C13 C14 C15 C16 -152.0(5)
N3 C14 C15 C33 -159.4(4)
C13 C14 C15 C33 20.7(6)
C14 C15 C16 N4 0.2(9)
C33 C15 C16 N4 -172.5(4)
C14 C15 C16 C17 171.6(5)
C33 C15 C16 C17 -1.1(6)
C15 C16 C17 C18 -170.1(4)
N4 C16 C17 C18 3.5(5)
C16 C17 C18 C19 -0.2(6)
C17 C18 C19 N4 -3.3(5)
C17 C18 C19 C20 -177.3(6)
C18 C19 C20 C2 169.8(6)
N4 C19 C20 C2 -4.0(5)
C18 C19 C20 C39 -7.2(9)
N4 C19 C20 C39 179.0(4)
C3 C2 C20 C19 -172.0(7)
C1 C2 C20 C19 1.9(5)
C3 C2 C20 C39 4.9(11)
C1 C2 C20 C39 178.8(4)
N4 C1 N1 C4 -178.8(5)
C2 C1 N1 C4 -5.6(5)
N4 C1 N1 Ru1 -27.1(7)
C2 C1 N1 Ru1 146.1(3)
C5 C4 N1 C1 -166.0(4)
C3 C4 N1 C1 6.4(5)
C5 C4 N1 Ru1 41.1(5)
C3 C4 N1 Ru1 -146.4(3)
C10 C9 N2 C6 -161.2(4)
C8 C9 N2 C6 5.8(5)
C10 C9 N2 Ru1 24.7(6)
C8 C9 N2 Ru1 -168.2(3)
C5 C6 N2 C9 161.4(4)
C7 C6 N2 C9 -5.2(5)
C5 C6 N2 Ru1 -24.8(6)
C7 C6 N2 Ru1 168.6(3)
C15 C14 N3 C11 -178.1(4)
C13 C14 N3 C11 1.8(5)
C15 C14 N3 Ru1 25.9(7)
C13 C14 N3 Ru1 -154.1(3)
C10 C11 N3 C14 169.2(4)
C12 C11 N3 C14 -1.8(5)
C10 C11 N3 Ru1 -31.4(5)
C12 C11 N3 Ru1 157.6(3)
N1 C1 N4 C16 -5.7(9)
C2 C1 N4 C16 -179.2(5)
N1 C1 N4 C19 170.3(5)
C2 C1 N4 C19 -3.2(5)
C15 C16 N4 C1 -17.1(9)
C17 C16 N4 C1 170.3(5)
C15 C16 N4 C19 167.0(5)
C17 C16 N4 C19 -5.6(5)
C18 C19 N4 C1 -171.6(4)
C20 C19 N4 C1 4.5(5)
C18 C19 N4 C16 5.7(5)
C20 C19 N4 C16 -178.1(3)
C4 C5 C21 C26 136.1(5)
C6 C5 C21 C26 -49.4(6)
C4 C5 C21 C22 -42.5(6)
C6 C5 C21 C22 132.1(5)
C26 C21 C22 C23 -0.9(7)
C5 C21 C22 C23 177.6(4)
C21 C22 C23 C24 -0.4(8)
C22 C23 C24 C25 1.8(8)
C23 C24 C25 C26 -1.7(8)
C24 C25 C26 C21 0.3(7)
C22 C21 C26 C25 1.0(7)
C5 C21 C26 C25 -177.6(4)
C11 C10 C27 C28 103.2(5)
C9 C10 C27 C28 -71.3(6)
C11 C10 C27 C32 -77.5(6)
C9 C10 C27 C32 107.9(5)
C32 C27 C28 C29 0.1(7)
C10 C27 C28 C29 179.4(5)
C27 C28 C29 C30 -0.6(8)
C28 C29 C30 C31 1.6(8)
C29 C30 C31 C32 -2.1(8)
C28 C27 C32 C31 -0.6(7)
C10 C27 C32 C31 -179.9(4)
C30 C31 C32 C27 1.6(8)
C16 C15 C33 C38 81.8(5)
C14 C15 C33 C38 -92.6(5)
C16 C15 C33 C34 -97.9(5)
C14 C15 C33 C34 87.7(5)
C38 C33 C34 C35 2.1(7)
C15 C33 C34 C35 -178.2(4)
C33 C34 C35 C36 0.3(8)
C34 C35 C36 C37 -2.2(8)
C35 C36 C37 C38 1.6(9)
C34 C33 C38 C37 -2.7(7)
C15 C33 C38 C37 177.6(5)
C36 C37 C38 C33 0.8(8)
C19 C20 C39 C40 -8.5(7)
C2 C20 C39 C40 175.2(4)
C19 C20 C39 C44 169.3(4)
C2 C20 C39 C44 -7.0(7)
C44 C39 C40 C41 -2.4(7)
C20 C39 C40 C41 175.4(4)
C39 C40 C41 C42 0.2(7)
C40 C41 C42 C43 2.3(8)
C41 C42 C43 C44 -2.6(8)
C42 C43 C44 C39 0.4(8)
C40 C39 C44 C43 2.1(7)
C20 C39 C44 C43 -175.9(4)
C14 N3 Ru1 C45 106.4(4)
C11 N3 Ru1 C45 -47.8(3)
C14 N3 Ru1 C46 18.0(4)
C11 N3 Ru1 C46 -136.2(3)
C14 N3 Ru1 N2 -159.1(4)
C11 N3 Ru1 N2 46.6(3)
C14 N3 Ru1 N1 -82.3(4)
C11 N3 Ru1 N1 123.4(3)
C9 N2 Ru1 C45 45.8(4)
C6 N2 Ru1 C45 -127.2(4)
C9 N2 Ru1 N3 -46.5(3)
C6 N2 Ru1 N3 140.5(4)
C9 N2 Ru1 N1 -138.7(4)
C6 N2 Ru1 N1 48.3(3)
C9 N2 Ru1 Cl1 132.2(3)
C6 N2 Ru1 Cl1 -40.8(3)
C1 N1 Ru1 C46 -22.8(4)
C4 N1 Ru1 C46 124.0(3)
C1 N1 Ru1 N3 74.0(4)
C4 N1 Ru1 N3 -139.2(3)
C1 N1 Ru1 N2 157.7(4)
C4 N1 Ru1 N2 -55.4(3)
C1 N1 Ru1 Cl1 -109.9(4)
C4 N1 Ru1 Cl1 36.9(3)
